data_4515677
loop_
_publ_author_name
'Li, Zhenghua'
'Song, Liangliang'
'Van Meervelt, Luc'
'Tian, Guilong'
'Van der Eycken, Erik V.'

_publ_section_title
;
 Cationic Gold(I)-Catalyzed Cascade Bicyclizations for Divergent Synthesis
 of (Spiro)polyheterocycles
;
_journal_issue 7
_journal_name_full 'ACS Catalysis'
_journal_page_first 6388
_journal_paper_doi 10.1021/acscatal.8b01789
_journal_volume 8
_journal_year 2018
_chemical_formula_moiety 'C31 H38 N2 O3, C2 H3 N'
_chemical_formula_sum 'C33 H41 N3 O3'
_chemical_formula_weight 527.69
_space_group_crystal_system triclinic
_space_group_IT_number 2
_space_group_name_Hall '-P 1'
_space_group_name_H-M_alt 'P -1'
_atom_sites_solution_hydrogens geom
_audit_creation_date 2016-02-25
_audit_creation_method
;
Olex2 1.2
(compiled 2015.09.30 svn.r3233 for OlexSys, GUI svn.r5103)
;
_cell_angle_alpha 107.862(3)
_cell_angle_beta 96.620(2)
_cell_angle_gamma 114.133(3)
_cell_formula_units_Z 2
_cell_length_a 11.5304(3)
_cell_length_b 11.8994(3)
_cell_length_c 12.6132(4)
_cell_measurement_reflns_used 1596
_cell_measurement_temperature 100(1)
_cell_measurement_theta_max 28.6830
_cell_measurement_theta_min 3.5180
_cell_volume 1444.35(9)
_computing_cell_refinement 'CrysAlisPro 1.171.38.41 (Rigaku OD, 2015)'
_computing_data_collection 'CrysAlisPro 1.171.38.41 (Rigaku OD, 2015)'
_computing_data_reduction 'CrysAlisPro 1.171.38.41 (Rigaku OD, 2015)'
_computing_molecular_graphics 'Olex2 (Dolomanov et al., 2009)'
_computing_publication_material 'Olex2 (Dolomanov et al., 2009)'
_computing_structure_refinement 'ShelXL (Sheldrick, 2015)'
_computing_structure_solution 'ShelXS (Sheldrick, 2008)'
_diffrn_ambient_environment N~2~
_diffrn_ambient_temperature 100(1)
_diffrn_detector 'CCD plate'
_diffrn_detector_area_resol_mean 15.9631
_diffrn_detector_type Eos
_diffrn_measured_fraction_theta_full 0.996
_diffrn_measured_fraction_theta_max 0.996
_diffrn_measurement_details
;
List of Runs (angles in degrees, time in seconds):

  # Type    Start    End  Width  t~exp~   \w     \q     \k     \f   Frames
--------------------------------------------------------------------------
  1  \w    -20.00  25.00   1.00   30.00    --  -16.84 -99.00 -30.00   45
  2  \w    -20.00  25.00   1.00   30.00    --  -16.84 -99.00 150.00   45
  3  \w     34.00  95.00   1.00   30.00    --   18.87-178.00  60.00   61
;
_diffrn_measurement_device 'four-circle diffractometer'
_diffrn_measurement_device_type 'SuperNova, single source at offset, Eos detector'
_diffrn_measurement_method '\w scans'
_diffrn_orient_matrix_type 'CrysAlisPro convention (1999,Acta A55,543-557)'
_diffrn_orient_matrix_UB_11 -0.0195029000
_diffrn_orient_matrix_UB_12 0.0225810000
_diffrn_orient_matrix_UB_13 0.0502558000
_diffrn_orient_matrix_UB_21 0.0656428000
_diffrn_orient_matrix_UB_22 0.0519263000
_diffrn_orient_matrix_UB_23 0.0285419000
_diffrn_orient_matrix_UB_31 -0.0147877000
_diffrn_orient_matrix_UB_32 0.0427901000
_diffrn_orient_matrix_UB_33 -0.0211923000
_diffrn_radiation_monochromator mirror
_diffrn_radiation_probe x-ray
_diffrn_radiation_type MoK\a
_diffrn_radiation_wavelength 0.71073
_diffrn_reflns_av_R_equivalents 0.0274
_diffrn_reflns_av_unetI/netI 0.0265
_diffrn_reflns_Laue_measured_fraction_full 0.996
_diffrn_reflns_Laue_measured_fraction_max 0.996
_diffrn_reflns_limit_h_max 14
_diffrn_reflns_limit_h_min -14
_diffrn_reflns_limit_k_max 14
_diffrn_reflns_limit_k_min -14
_diffrn_reflns_limit_l_max 15
_diffrn_reflns_limit_l_min -15
_diffrn_reflns_number 26238
_diffrn_reflns_point_group_measured_fraction_full 0.996
_diffrn_reflns_point_group_measured_fraction_max 0.996
_diffrn_reflns_theta_full 25.242
_diffrn_reflns_theta_max 26.372
_diffrn_reflns_theta_min 2.575
_diffrn_source 'micro-focus sealed X-ray tube'
_diffrn_source_type 'SuperNova (Mo) X-ray Source'
_exptl_absorpt_coefficient_mu 0.078
_exptl_absorpt_correction_T_max 1.00000
_exptl_absorpt_correction_T_min 0.97903
_exptl_absorpt_correction_type multi-scan
_exptl_absorpt_process_details
;
CrysAlisPro 1.171.38.41 (Rigaku Oxford Diffraction, 2015)
Empirical absorption correction using spherical harmonics,
 implemented in SCALE3 ABSPACK scaling algorithm.
;
_exptl_crystal_colour colourless
_exptl_crystal_colour_primary colourless
_exptl_crystal_density_diffrn 1.213
_exptl_crystal_description block
_exptl_crystal_F_000 568
_exptl_crystal_size_max 0.25
_exptl_crystal_size_mid 0.2
_exptl_crystal_size_min 0.15
_refine_diff_density_max 0.907
_refine_diff_density_min -0.355
_refine_diff_density_rms 0.051
_refine_ls_extinction_method none
_refine_ls_goodness_of_fit_ref 0.998
_refine_ls_hydrogen_treatment constr
_refine_ls_matrix_type full
_refine_ls_number_parameters 360
_refine_ls_number_reflns 5892
_refine_ls_number_restraints 0
_refine_ls_restrained_S_all 0.998
_refine_ls_R_factor_all 0.0608
_refine_ls_R_factor_gt 0.0502
_refine_ls_shift/su_max 0.000
_refine_ls_shift/su_mean 0.000
_refine_ls_structure_factor_coef Fsqd
_refine_ls_weighting_details 'w=1/[\s^2^(Fo^2^)+(0.0525P)^2^+1.2680P] where P=(Fo^2^+2Fc^2^)/3'
_refine_ls_weighting_scheme calc
_refine_ls_wR_factor_gt 0.1232
_refine_ls_wR_factor_ref 0.1302
_reflns_Friedel_coverage 0.000
_reflns_number_gt 4924
_reflns_number_total 5892
_reflns_threshold_expression 'I > 2\s(I)'
_cod_data_source_file cs8b01789_si_002.cif
_cod_data_source_block ev2006
_cod_original_cell_volume 1444.35(8)
_cod_database_code 4515677
_chemical_oxdiff_formula 'C31 H32 N2 O3'
_chemical_oxdiff_usercomment ZL-1441D
_shelx_space_group_comment
;
The symmetry employed for this shelxl refinement is uniquely defined
by the following loop, which should always be used as a source of
symmetry information in preference to the above space-group names.
They are only intended as comments.
;
_reflns_odcompleteness_completeness 52.40
_reflns_odcompleteness_iscentric 1
_reflns_odcompleteness_theta 26.32
_olex2_refinement_description
;
1. Fixed Uiso
 At 1.2 times of:
  All C(H) groups, All C(H,H) groups, All N(H) groups
 At 1.5 times of:
  All C(H,H,H) groups
2.a Ternary CH refined with riding coordinates:
 C9(H9)
2.b Secondary CH2 refined with riding coordinates:
 C15(H15A,H15B), C17(H17A,H17B), C32(H32A,H32B)
2.c Aromatic/amide H refined with riding coordinates:
 C3(H3), C10(H10), C11(H11), C12(H12), C13(H13), C19(H19), C20(H20), C22(H22),
 C23(H23), N28(H28)
2.d Idealised Me refined as rotating group:
 C16(H16A,H16B,H16C), C25(H25A,H25B,H25C), C30(H30A,H30B,H30C), C31(H31A,H31B,
 H31C), C34(H34A,H34B,H34C), C35(H35A,H35B,H35C), C36(H36A,H36B,H36C), C37(H37A,
 H37B,H37C)
;
_shelx_shelxl_version_number 2014/7
_olex2_date_sample_data_collection 2016-02-24
_olex2_submission_original_sample_id ZL-1441
_olex2_submission_special_instructions 'No special instructions were received'
_oxdiff_exptl_absorpt_empirical_details
;
Empirical correction (ABSPACK) includes:
- Absorption correction using spherical harmonics
- Frame scaling
;
_oxdiff_exptl_absorpt_empirical_full_max 1.220
_oxdiff_exptl_absorpt_empirical_full_min 0.889

loop_
_space_group_symop_operation_xyz
'x, y, z'
'-x, -y, -z'

loop_
_atom_site_label
_atom_site_type_symbol
_atom_site_fract_x
_atom_site_fract_y
_atom_site_fract_z
_atom_site_U_iso_or_equiv
_atom_site_adp_type
_atom_site_occupancy
_atom_site_site_symmetry_order
_atom_site_calc_flag
_atom_site_refinement_flags_posn
N1 N 0.25090(13) 0.42181(13) 0.36648(12) 0.0167(3) Uani 1 1 d .
C2 C 0.31856(16) 0.42076(16) 0.28370(15) 0.0184(3) Uani 1 1 d .
C3 C 0.23544(16) 0.35294(16) 0.16748(15) 0.0210(4) Uani 1 1 d .
H3 H 0.2753 0.3484 0.1055 0.025 Uiso 1 1 calc R
C4 C 0.10048(17) 0.29426(16) 0.14201(15) 0.0215(4) Uani 1 1 d .
C5 C 0.03583(16) 0.29847(16) 0.23218(15) 0.0193(3) Uani 1 1 d .
C6 C 0.11434(15) 0.36210(15) 0.34459(15) 0.0177(3) Uani 1 1 d .
C7 C 0.08733(16) 0.38338(15) 0.45838(14) 0.0178(3) Uani 1 1 d .
C8 C 0.20837(16) 0.45912(15) 0.54426(14) 0.0173(3) Uani 1 1 d .
C9 C 0.32086(15) 0.49402(15) 0.48977(14) 0.0167(3) Uani 1 1 d .
H9 H 0.3839 0.4625 0.5134 0.020 Uiso 1 1 calc R
C10 C -0.03003(16) 0.34116(16) 0.49071(16) 0.0208(4) Uani 1 1 d .
H10 H -0.1132 0.2881 0.4337 0.025 Uiso 1 1 calc R
C11 C -0.02290(17) 0.37826(17) 0.60782(16) 0.0232(4) Uani 1 1 d .
H11 H -0.1023 0.3515 0.6307 0.028 Uiso 1 1 calc R
C12 C 0.09790(18) 0.45370(17) 0.69219(16) 0.0232(4) Uani 1 1 d .
H12 H 0.1002 0.4773 0.7718 0.028 Uiso 1 1 calc R
C13 C 0.21570(17) 0.49499(16) 0.66096(15) 0.0205(3) Uani 1 1 d .
H13 H 0.2987 0.5463 0.7182 0.025 Uiso 1 1 calc R
O14 O 0.44217(11) 0.47491(11) 0.31400(10) 0.0206(3) Uani 1 1 d .
C15 C 0.02237(19) 0.2284(2) 0.01581(16) 0.0314(4) Uani 1 1 d .
H15A H -0.0670 0.1578 0.0058 0.038 Uiso 1 1 calc R
H15B H 0.0672 0.1860 -0.0316 0.038 Uiso 1 1 calc R
C16 C 0.0105(2) 0.3345(3) -0.0256(2) 0.0495(6) Uani 1 1 d .
H16A H 0.0989 0.4029 -0.0176 0.074 Uiso 1 1 calc GR
H16B H -0.0337 0.3765 0.0218 0.074 Uiso 1 1 calc GR
H16C H -0.0415 0.2910 -0.1070 0.074 Uiso 1 1 calc GR
C17 C -0.11360(17) 0.23384(17) 0.20243(16) 0.0231(4) Uani 1 1 d .
H17A H -0.1464 0.2521 0.1368 0.028 Uiso 1 1 calc R
H17B H -0.1392 0.2763 0.2698 0.028 Uiso 1 1 calc R
C18 C -0.18133(17) 0.08387(17) 0.17018(15) 0.0220(4) Uani 1 1 d .
C19 C -0.30095(17) 0.00202(18) 0.08356(15) 0.0236(4) Uani 1 1 d .
H19 H -0.3377 0.0408 0.0434 0.028 Uiso 1 1 calc R
C20 C -0.36717(18) -0.13432(18) 0.05488(15) 0.0261(4) Uani 1 1 d .
H20 H -0.4486 -0.1881 -0.0043 0.031 Uiso 1 1 calc R
C21 C -0.31463(17) -0.19288(17) 0.11262(15) 0.0237(4) Uani 1 1 d .
C22 C -0.19586(18) -0.11397(18) 0.19837(16) 0.0258(4) Uani 1 1 d .
H22 H -0.1592 -0.1531 0.2381 0.031 Uiso 1 1 calc R
C23 C -0.13040(17) 0.02324(18) 0.22605(16) 0.0252(4) Uani 1 1 d .
H23 H -0.0486 0.0768 0.2848 0.030 Uiso 1 1 calc R
O24 O -0.38747(13) -0.32902(13) 0.07684(11) 0.0310(3) Uani 1 1 d .
C25 C -0.3440(2) -0.39231(19) 0.14060(18) 0.0336(5) Uani 1 1 d .
H25A H -0.4078 -0.4876 0.1105 0.050 Uiso 1 1 calc GR
H25B H -0.3371 -0.3504 0.2227 0.050 Uiso 1 1 calc GR
H25C H -0.2572 -0.3822 0.1321 0.050 Uiso 1 1 calc GR
C26 C 0.39138(15) 0.64669(16) 0.52089(14) 0.0172(3) Uani 1 1 d .
O27 O 0.34421(11) 0.69629(11) 0.46843(11) 0.0225(3) Uani 1 1 d .
N28 N 0.49889(13) 0.71196(13) 0.61171(12) 0.0175(3) Uani 1 1 d .
H28 H 0.5319 0.6639 0.6311 0.021 Uiso 1 1 calc R
C29 C 0.56773(17) 0.85830(16) 0.68303(15) 0.0207(4) Uani 1 1 d .
C30 C 0.68067(19) 0.88256(18) 0.77746(16) 0.0279(4) Uani 1 1 d .
H30A H 0.6446 0.8318 0.8245 0.042 Uiso 1 1 calc GR
H30B H 0.7300 0.9781 0.8269 0.042 Uiso 1 1 calc GR
H30C H 0.7399 0.8534 0.7417 0.042 Uiso 1 1 calc GR
C31 C 0.4692(2) 0.89253(18) 0.73998(17) 0.0300(4) Uani 1 1 d .
H31A H 0.3951 0.8754 0.6798 0.045 Uiso 1 1 calc GR
H31B H 0.5137 0.9871 0.7924 0.045 Uiso 1 1 calc GR
H31C H 0.4360 0.8369 0.7840 0.045 Uiso 1 1 calc GR
C32 C 0.61311(17) 0.94294(16) 0.61028(15) 0.0209(4) Uani 1 1 d .
H32A H 0.6350 1.0354 0.6598 0.025 Uiso 1 1 calc R
H32B H 0.5347 0.9103 0.5457 0.025 Uiso 1 1 calc R
C33 C 0.72844(17) 0.95339(17) 0.55625(16) 0.0233(4) Uani 1 1 d .
C34 C 0.86424(18) 1.04992(19) 0.64480(19) 0.0322(4) Uani 1 1 d .
H34A H 0.8682 1.1370 0.6835 0.048 Uiso 1 1 calc GR
H34B H 0.9337 1.0607 0.6049 0.048 Uiso 1 1 calc GR
H34C H 0.8775 1.0137 0.7025 0.048 Uiso 1 1 calc GR
C35 C 0.72321(19) 0.81755(18) 0.49516(18) 0.0286(4) Uani 1 1 d .
H35A H 0.7394 0.7824 0.5529 0.043 Uiso 1 1 calc GR
H35B H 0.7911 0.8286 0.4534 0.043 Uiso 1 1 calc GR
H35C H 0.6358 0.7549 0.4402 0.043 Uiso 1 1 calc GR
C36 C 0.71541(19) 1.01277(19) 0.46631(17) 0.0297(4) Uani 1 1 d .
H36A H 0.6341 0.9491 0.4035 0.045 Uiso 1 1 calc GR
H36B H 0.7918 1.0309 0.4347 0.045 Uiso 1 1 calc GR
H36C H 0.7119 1.0963 0.5033 0.045 Uiso 1 1 calc GR
C37 C 0.3845(3) 0.6965(2) 0.2080(2) 0.0449(6) Uani 1 1 d .
H37A H 0.4117 0.6267 0.1975 0.067 Uiso 1 1 calc GR
H37B H 0.3170 0.6823 0.2503 0.067 Uiso 1 1 calc GR
H37C H 0.4613 0.7844 0.2523 0.067 Uiso 1 1 calc GR
C38 C 0.3307(2) 0.6906(2) 0.0965(2) 0.0459(6) Uani 1 1 d .
N39 N 0.2902(2) 0.6855(3) 0.0072(2) 0.0777(8) Uani 1 1 d .

loop_
_atom_site_aniso_label
_atom_site_aniso_U_11
_atom_site_aniso_U_22
_atom_site_aniso_U_33
_atom_site_aniso_U_23
_atom_site_aniso_U_13
_atom_site_aniso_U_12
N1 0.0144(7) 0.0134(6) 0.0191(7) 0.0061(5) 0.0015(5) 0.0047(5)
C2 0.0185(8) 0.0147(7) 0.0234(8) 0.0094(7) 0.0057(7) 0.0076(6)
C3 0.0212(9) 0.0207(8) 0.0205(8) 0.0082(7) 0.0056(7) 0.0092(7)
C4 0.0224(9) 0.0168(8) 0.0228(9) 0.0063(7) 0.0029(7) 0.0089(7)
C5 0.0164(8) 0.0140(7) 0.0245(9) 0.0063(7) 0.0019(7) 0.0064(6)
C6 0.0145(8) 0.0120(7) 0.0255(9) 0.0077(6) 0.0043(7) 0.0054(6)
C7 0.0177(8) 0.0124(7) 0.0235(9) 0.0080(6) 0.0045(7) 0.0070(6)
C8 0.0164(8) 0.0135(7) 0.0238(8) 0.0096(6) 0.0050(7) 0.0070(6)
C9 0.0144(8) 0.0151(8) 0.0189(8) 0.0065(6) 0.0016(6) 0.0062(6)
C10 0.0166(8) 0.0156(8) 0.0295(9) 0.0103(7) 0.0053(7) 0.0062(6)
C11 0.0220(9) 0.0201(8) 0.0335(10) 0.0152(8) 0.0131(8) 0.0104(7)
C12 0.0285(9) 0.0203(8) 0.0249(9) 0.0119(7) 0.0112(8) 0.0119(7)
C13 0.0209(8) 0.0165(8) 0.0229(9) 0.0094(7) 0.0042(7) 0.0068(7)
O14 0.0148(6) 0.0211(6) 0.0251(6) 0.0106(5) 0.0046(5) 0.0070(5)
C15 0.0232(9) 0.0359(11) 0.0214(9) 0.0025(8) 0.0009(8) 0.0090(8)
C16 0.0445(13) 0.0638(16) 0.0368(12) 0.0244(12) 0.0059(11) 0.0204(12)
C17 0.0182(8) 0.0216(8) 0.0246(9) 0.0065(7) 0.0016(7) 0.0079(7)
C18 0.0189(8) 0.0221(8) 0.0229(9) 0.0076(7) 0.0075(7) 0.0082(7)
C19 0.0211(9) 0.0252(9) 0.0220(9) 0.0084(7) 0.0053(7) 0.0096(7)
C20 0.0204(9) 0.0262(9) 0.0204(9) 0.0059(7) 0.0015(7) 0.0043(7)
C21 0.0239(9) 0.0195(8) 0.0227(9) 0.0059(7) 0.0095(7) 0.0066(7)
C22 0.0246(9) 0.0248(9) 0.0275(9) 0.0101(8) 0.0066(7) 0.0114(8)
C23 0.0193(9) 0.0225(9) 0.0250(9) 0.0049(7) 0.0012(7) 0.0064(7)
O24 0.0306(7) 0.0206(6) 0.0309(7) 0.0089(6) 0.0021(6) 0.0047(6)
C25 0.0355(11) 0.0227(9) 0.0384(11) 0.0122(8) 0.0065(9) 0.0106(8)
C26 0.0145(7) 0.0162(8) 0.0216(8) 0.0086(7) 0.0060(6) 0.0066(6)
O27 0.0199(6) 0.0182(6) 0.0282(7) 0.0112(5) 0.0015(5) 0.0079(5)
N28 0.0165(7) 0.0126(6) 0.0217(7) 0.0067(6) 0.0026(6) 0.0059(5)
C29 0.0209(8) 0.0125(7) 0.0219(9) 0.0033(7) 0.0034(7) 0.0049(7)
C30 0.0314(10) 0.0180(8) 0.0216(9) 0.0050(7) -0.0010(8) 0.0041(8)
C31 0.0358(11) 0.0226(9) 0.0317(10) 0.0085(8) 0.0150(9) 0.0137(8)
C32 0.0196(8) 0.0142(8) 0.0265(9) 0.0077(7) 0.0032(7) 0.0068(7)
C33 0.0206(9) 0.0180(8) 0.0303(10) 0.0109(7) 0.0056(7) 0.0073(7)
C34 0.0205(9) 0.0247(9) 0.0456(12) 0.0165(9) 0.0036(8) 0.0049(8)
C35 0.0298(10) 0.0221(9) 0.0390(11) 0.0141(8) 0.0168(9) 0.0132(8)
C36 0.0298(10) 0.0222(9) 0.0349(11) 0.0134(8) 0.0084(8) 0.0087(8)
C37 0.0591(15) 0.0347(12) 0.0403(13) 0.0182(10) 0.0106(11) 0.0198(11)
C38 0.0348(12) 0.0468(13) 0.0524(15) 0.0259(12) 0.0086(11) 0.0120(10)
N39 0.0472(14) 0.115(2) 0.0710(17) 0.0567(17) 0.0060(12) 0.0265(15)

loop_
_atom_type_symbol
_atom_type_description
_atom_type_scat_dispersion_real
_atom_type_scat_dispersion_imag
_atom_type_scat_source
C C 0.0033 0.0016 'International Tables Vol C Tables 4.2.6.8 and 6.1.1.4'
H H 0.0000 0.0000 'International Tables Vol C Tables 4.2.6.8 and 6.1.1.4'
N N 0.0061 0.0033 'International Tables Vol C Tables 4.2.6.8 and 6.1.1.4'
O O 0.0106 0.0060 'International Tables Vol C Tables 4.2.6.8 and 6.1.1.4'

loop_
_geom_angle_atom_site_label_1
_geom_angle_atom_site_label_2
_geom_angle_atom_site_label_3
_geom_angle
C2 N1 C6 125.47(14)
C2 N1 C9 121.12(13)
C6 N1 C9 113.36(13)
N1 C2 C3 114.02(14)
O14 C2 N1 119.70(15)
O14 C2 C3 126.27(16)
C2 C3 H3 118.8
C4 C3 C2 122.43(16)
C4 C3 H3 118.8
C3 C4 C5 120.89(16)
C3 C4 C15 117.89(16)
C5 C4 C15 121.20(15)
C4 C5 C17 120.18(15)
C6 C5 C4 117.45(15)
C6 C5 C17 122.37(15)
N1 C6 C7 106.25(14)
C5 C6 N1 119.72(15)
C5 C6 C7 134.02(15)
C8 C7 C6 108.28(14)
C10 C7 C6 132.37(15)
C10 C7 C8 119.35(16)
C7 C8 C9 110.15(14)
C13 C8 C7 122.04(15)
C13 C8 C9 127.81(15)
N1 C9 C8 101.65(12)
N1 C9 H9 111.6
N1 C9 C26 110.47(13)
C8 C9 H9 111.6
C8 C9 C26 109.46(13)
C26 C9 H9 111.6
C7 C10 H10 120.7
C11 C10 C7 118.69(16)
C11 C10 H10 120.7
C10 C11 H11 119.3
C10 C11 C12 121.36(16)
C12 C11 H11 119.3
C11 C12 H12 119.8
C11 C12 C13 120.47(16)
C13 C12 H12 119.8
C8 C13 C12 118.08(16)
C8 C13 H13 121.0
C12 C13 H13 121.0
C4 C15 H15A 109.7
C4 C15 H15B 109.7
C4 C15 C16 109.86(16)
H15A C15 H15B 108.2
C16 C15 H15A 109.7
C16 C15 H15B 109.7
C15 C16 H16A 109.5
C15 C16 H16B 109.5
C15 C16 H16C 109.5
H16A C16 H16B 109.5
H16A C16 H16C 109.5
H16B C16 H16C 109.5
C5 C17 H17A 108.6
C5 C17 H17B 108.6
C5 C17 C18 114.49(14)
H17A C17 H17B 107.6
C18 C17 H17A 108.6
C18 C17 H17B 108.6
C19 C18 C17 120.05(16)
C23 C18 C17 122.37(15)
C23 C18 C19 117.56(16)
C18 C19 H19 119.3
C20 C19 C18 121.40(17)
C20 C19 H19 119.3
C19 C20 H20 120.0
C19 C20 C21 120.05(16)
C21 C20 H20 120.0
C22 C21 C20 119.64(16)
O24 C21 C20 115.43(16)
O24 C21 C22 124.93(16)
C21 C22 H22 120.2
C21 C22 C23 119.54(17)
C23 C22 H22 120.2
C18 C23 C22 121.82(16)
C18 C23 H23 119.1
C22 C23 H23 119.1
C21 O24 C25 117.51(14)
O24 C25 H25A 109.5
O24 C25 H25B 109.5
O24 C25 H25C 109.5
H25A C25 H25B 109.5
H25A C25 H25C 109.5
H25B C25 H25C 109.5
O27 C26 C9 120.49(14)
O27 C26 N28 126.85(15)
N28 C26 C9 112.55(13)
C26 N28 H28 117.0
C26 N28 C29 126.06(13)
C29 N28 H28 117.0
N28 C29 C30 106.05(13)
N28 C29 C31 107.47(14)
N28 C29 C32 112.72(14)
C30 C29 C31 108.77(15)
C30 C29 C32 113.57(14)
C31 C29 C32 108.04(14)
C29 C30 H30A 109.5
C29 C30 H30B 109.5
C29 C30 H30C 109.5
H30A C30 H30B 109.5
H30A C30 H30C 109.5
H30B C30 H30C 109.5
C29 C31 H31A 109.5
C29 C31 H31B 109.5
C29 C31 H31C 109.5
H31A C31 H31B 109.5
H31A C31 H31C 109.5
H31B C31 H31C 109.5
C29 C32 H32A 106.5
C29 C32 H32B 106.5
C29 C32 C33 123.17(14)
H32A C32 H32B 106.5
C33 C32 H32A 106.5
C33 C32 H32B 106.5
C34 C33 C32 112.60(15)
C35 C33 C32 113.17(14)
C35 C33 C34 109.24(15)
C36 C33 C32 105.67(14)
C36 C33 C34 107.08(15)
C36 C33 C35 108.79(15)
C33 C34 H34A 109.5
C33 C34 H34B 109.5
C33 C34 H34C 109.5
H34A C34 H34B 109.5
H34A C34 H34C 109.5
H34B C34 H34C 109.5
C33 C35 H35A 109.5
C33 C35 H35B 109.5
C33 C35 H35C 109.5
H35A C35 H35B 109.5
H35A C35 H35C 109.5
H35B C35 H35C 109.5
C33 C36 H36A 109.5
C33 C36 H36B 109.5
C33 C36 H36C 109.5
H36A C36 H36B 109.5
H36A C36 H36C 109.5
H36B C36 H36C 109.5
H37A C37 H37B 109.5
H37A C37 H37C 109.5
H37B C37 H37C 109.5
C38 C37 H37A 109.5
C38 C37 H37B 109.5
C38 C37 H37C 109.5
N39 C38 C37 178.6(3)

loop_
_geom_bond_atom_site_label_1
_geom_bond_atom_site_label_2
_geom_bond_distance
N1 C2 1.374(2)
N1 C6 1.387(2)
N1 C9 1.460(2)
C2 C3 1.427(2)
C2 O14 1.251(2)
C3 H3 0.9500
C3 C4 1.368(2)
C4 C5 1.429(2)
C4 C15 1.512(2)
C5 C6 1.374(2)
C5 C17 1.514(2)
C6 C7 1.472(2)
C7 C8 1.399(2)
C7 C10 1.395(2)
C8 C9 1.506(2)
C8 C13 1.383(2)
C9 H9 1.0000
C9 C26 1.548(2)
C10 H10 0.9500
C10 C11 1.388(3)
C11 H11 0.9500
C11 C12 1.389(3)
C12 H12 0.9500
C12 C13 1.392(2)
C13 H13 0.9500
C15 H15A 0.9900
C15 H15B 0.9900
C15 C16 1.554(3)
C16 H16A 0.9800
C16 H16B 0.9800
C16 H16C 0.9800
C17 H17A 0.9900
C17 H17B 0.9900
C17 C18 1.517(2)
C18 C19 1.395(2)
C18 C23 1.387(3)
C19 H19 0.9500
C19 C20 1.382(3)
C20 H20 0.9500
C20 C21 1.392(3)
C21 C22 1.382(3)
C21 O24 1.373(2)
C22 H22 0.9500
C22 C23 1.393(3)
C23 H23 0.9500
O24 C25 1.433(2)
C25 H25A 0.9800
C25 H25B 0.9800
C25 H25C 0.9800
C26 O27 1.225(2)
C26 N28 1.339(2)
N28 H28 0.8800
N28 C29 1.488(2)
C29 C30 1.524(2)
C29 C31 1.536(2)
C29 C32 1.542(2)
C30 H30A 0.9800
C30 H30B 0.9800
C30 H30C 0.9800
C31 H31A 0.9800
C31 H31B 0.9800
C31 H31C 0.9800
C32 H32A 0.9900
C32 H32B 0.9900
C32 C33 1.541(2)
C33 C34 1.535(2)
C33 C35 1.535(2)
C33 C36 1.532(3)
C34 H34A 0.9800
C34 H34B 0.9800
C34 H34C 0.9800
C35 H35A 0.9800
C35 H35B 0.9800
C35 H35C 0.9800
C36 H36A 0.9800
C36 H36B 0.9800
C36 H36C 0.9800
C37 H37A 0.9800
C37 H37B 0.9800
C37 H37C 0.9800
C37 C38 1.440(3)
C38 N39 1.143(3)

loop_
_geom_torsion_atom_site_label_1
_geom_torsion_atom_site_label_2
_geom_torsion_atom_site_label_3
_geom_torsion_atom_site_label_4
_geom_torsion
N1 C2 C3 C4 -0.2(2)
N1 C6 C7 C8 2.15(17)
N1 C6 C7 C10 -176.54(16)
N1 C9 C26 O27 31.6(2)
N1 C9 C26 N28 -152.07(13)
C2 N1 C6 C5 -1.9(2)
C2 N1 C6 C7 177.31(14)
C2 N1 C9 C8 -176.54(13)
C2 N1 C9 C26 67.36(18)
C2 C3 C4 C5 0.0(3)
C2 C3 C4 C15 178.33(16)
C3 C4 C5 C6 -0.7(2)
C3 C4 C5 C17 179.57(15)
C3 C4 C15 C16 -84.8(2)
C4 C5 C6 N1 1.6(2)
C4 C5 C6 C7 -177.38(16)
C4 C5 C17 C18 81.5(2)
C5 C4 C15 C16 93.5(2)
C5 C6 C7 C8 -178.78(17)
C5 C6 C7 C10 2.5(3)
C5 C17 C18 C19 -143.13(17)
C5 C17 C18 C23 38.5(2)
C6 N1 C2 C3 1.1(2)
C6 N1 C2 O14 -177.91(14)
C6 N1 C9 C8 5.85(16)
C6 N1 C9 C26 -110.25(14)
C6 C5 C17 C18 -98.23(19)
C6 C7 C8 C9 1.48(17)
C6 C7 C8 C13 -179.58(14)
C6 C7 C10 C11 179.91(16)
C7 C8 C9 N1 -4.27(16)
C7 C8 C9 C26 112.57(15)
C7 C8 C13 C12 -0.1(2)
C7 C10 C11 C12 -1.2(2)
C8 C7 C10 C11 1.3(2)
C8 C9 C26 O27 -79.49(19)
C8 C9 C26 N28 96.81(16)
C9 N1 C2 C3 -176.16(13)
C9 N1 C2 O14 4.8(2)
C9 N1 C6 C5 175.57(14)
C9 N1 C6 C7 -5.20(17)
C9 C8 C13 C12 178.63(15)
C9 C26 N28 C29 -162.66(14)
C10 C7 C8 C9 -179.62(14)
C10 C7 C8 C13 -0.7(2)
C10 C11 C12 C13 0.4(3)
C11 C12 C13 C8 0.2(2)
C13 C8 C9 N1 176.87(15)
C13 C8 C9 C26 -66.3(2)
O14 C2 C3 C4 178.79(16)
C15 C4 C5 C6 -178.98(16)
C15 C4 C5 C17 1.3(2)
C17 C5 C6 N1 -178.71(14)
C17 C5 C6 C7 2.3(3)
C17 C18 C19 C20 -177.86(16)
C17 C18 C23 C22 177.74(17)
C18 C19 C20 C21 -0.1(3)
C19 C18 C23 C22 -0.6(3)
C19 C20 C21 C22 -0.2(3)
C19 C20 C21 O24 -179.41(16)
C20 C21 C22 C23 0.1(3)
C20 C21 O24 C25 -174.42(16)
C21 C22 C23 C18 0.3(3)
C22 C21 O24 C25 6.4(3)
C23 C18 C19 C20 0.6(3)
O24 C21 C22 C23 179.25(17)
C26 N28 C29 C30 178.18(15)
C26 N28 C29 C31 62.0(2)
C26 N28 C29 C32 -57.0(2)
O27 C26 N28 C29 13.4(3)
N28 C29 C32 C33 -71.6(2)
C29 C32 C33 C34 -78.6(2)
C29 C32 C33 C35 45.9(2)
C29 C32 C33 C36 164.80(15)
C30 C29 C32 C33 49.0(2)
C31 C29 C32 C33 169.78(16)
